data_7213785
loop_
_publ_author_name
'Wu, Zhe'
'Sun, Wujuan'
'Chai, Ying'
'Zhao, Wenjie'
'Wu, He'
'Shi, Ting'
'Yang, Xuwu'

_publ_section_title
;
 A series of coordination polymers based on a new
 2&#x2032;,5&#x2032;-dimethyl-1,1&#x2032;:4&#x2032;,1&#x2032;&#x2032;-terphenyl-3,3&#x2032;&#x2032;-dicarboxylic
 acid ligand: structures, luminescence, and magnetic properties
;
_journal_issue 3
_journal_name_full CrystEngComm
_journal_page_first 406
_journal_paper_doi 10.1039/c3ce41971a
_journal_volume 16
_journal_year 2014
_chemical_formula_sum 'C50 H48 Mn2 N2 O11'
_chemical_formula_weight 962.80
_chemical_name_systematic
; 
 ? 
;
_space_group_IT_number 14
_symmetry_cell_setting monoclinic
_symmetry_space_group_name_Hall '-P 2ybc'
_symmetry_space_group_name_H-M 'P 1 21/c 1'
_atom_sites_solution_hydrogens geom
_atom_sites_solution_primary direct
_atom_sites_solution_secondary difmap
_audit_creation_method SHELXL-97
_cell_angle_alpha 90.00
_cell_angle_beta 104.356(2)
_cell_angle_gamma 90.00
_cell_formula_units_Z 4
_cell_length_a 21.075(2)
_cell_length_b 7.0239(7)
_cell_length_c 31.990(3)
_cell_measurement_reflns_used 1773
_cell_measurement_temperature 296(2)
_cell_measurement_theta_max 21.074
_cell_measurement_theta_min 2.646
_cell_volume 4587.6(8)
_computing_structure_refinement 'SHELXL-97 (Sheldrick, 1997)'
_computing_structure_solution 'SHELXS-97 (Sheldrick, 1990)'
_diffrn_ambient_temperature 296(2)
_diffrn_measured_fraction_theta_full 0.979
_diffrn_measured_fraction_theta_max 0.979
_diffrn_radiation_monochromator graphite
_diffrn_radiation_source 'fine-focus sealed tube'
_diffrn_radiation_type MoK\a
_diffrn_radiation_wavelength 0.71073
_diffrn_reflns_av_R_equivalents 0.0752
_diffrn_reflns_av_sigmaI/netI 0.1065
_diffrn_reflns_limit_h_max 25
_diffrn_reflns_limit_h_min -25
_diffrn_reflns_limit_k_max 8
_diffrn_reflns_limit_k_min -8
_diffrn_reflns_limit_l_max 39
_diffrn_reflns_limit_l_min -40
_diffrn_reflns_number 25075
_diffrn_reflns_theta_full 27.08
_diffrn_reflns_theta_max 27.08
_diffrn_reflns_theta_min 1.00
_exptl_absorpt_coefficient_mu 0.614
_exptl_absorpt_correction_T_max 0.852
_exptl_absorpt_correction_T_min 0.827
_exptl_absorpt_correction_type multi-scan
_exptl_absorpt_process_details sadabs
_exptl_crystal_colour colorless
_exptl_crystal_density_diffrn 1.394
_exptl_crystal_density_method 'not measured'
_exptl_crystal_description block
_exptl_crystal_F_000 2000
_exptl_crystal_size_max 0.31
_exptl_crystal_size_mid 0.28
_exptl_crystal_size_min 0.26
_refine_diff_density_max 0.613
_refine_diff_density_min -0.714
_refine_diff_density_rms 0.161
_refine_ls_extinction_method none
_refine_ls_goodness_of_fit_ref 0.996
_refine_ls_hydrogen_treatment constr
_refine_ls_matrix_type full
_refine_ls_number_parameters 594
_refine_ls_number_reflns 10060
_refine_ls_number_restraints 0
_refine_ls_restrained_S_all 0.996
_refine_ls_R_factor_all 0.1255
_refine_ls_R_factor_gt 0.0596
_refine_ls_shift/su_max 0.047
_refine_ls_shift/su_mean 0.004
_refine_ls_structure_factor_coef Fsqd
_refine_ls_weighting_details 'calc w=1/[\s^2^(Fo^2^)+(0.0950P)^2^+0.0000P] where P=(Fo^2^+2Fc^2^)/3'
_refine_ls_weighting_scheme calc
_refine_ls_wR_factor_gt 0.1447
_refine_ls_wR_factor_ref 0.2020
_reflns_number_gt 5368
_reflns_number_total 10060
_reflns_threshold_expression >2sigma(I)
_cod_data_source_file c3ce41971a.txt
_cod_data_source_block 5_0m
_cod_depositor_comments
;
The following automatic conversions were performed:

'_symmetry_cell_setting' value 'Monoclinic' changed to 'monoclinic'
according to
/usr/data/users/saulius/automatic-downloads/current/RSC/lib/dictionaries/cif_core.dic
dictionary named 'cif_core.dic' version 2.4.2 from 2011-04-26.

Automatic conversion script
Id: cif_fix_values 2281 2013-09-26 08:29:07Z andrius 
;
_cod_original_sg_symbol_H-M P2(1)/c
_cod_database_code 7213785

loop_
_symmetry_equiv_pos_as_xyz
'x, y, z'
'-x, y+1/2, -z+1/2'
'-x, -y, -z'
'x, -y-1/2, z-1/2'

loop_
_atom_site_label
_atom_site_type_symbol
_atom_site_fract_x
_atom_site_fract_y
_atom_site_fract_z
_atom_site_U_iso_or_equiv
_atom_site_adp_type
_atom_site_occupancy
_atom_site_symmetry_multiplicity
_atom_site_calc_flag
_atom_site_refinement_flags
Mn1 Mn 0.30068(3) 1.11129(9) 0.250539(19) 0.02842(19) Uani 1 1 d .
Mn2 Mn 0.24495(3) 1.60247(9) 0.232685(19) 0.02726(19) Uani 1 1 d .
O1 O 0.34489(16) 1.0157(5) 0.20062(10) 0.0397(8) Uani 1 1 d .
O5 O 0.20951(15) 1.1347(4) 0.20509(9) 0.0374(8) Uani 1 1 d .
O10 O 0.33549(15) 1.4060(4) 0.23780(9) 0.0335(7) Uani 1 1 d .
O2 O 0.27833(15) 1.7630(4) 0.18550(9) 0.0340(7) Uani 1 1 d .
O3 O 0.20653(17) 1.4641(5) 0.27883(10) 0.0457(9) Uani 1 1 d .
C19 C 0.1346(3) 0.0800(7) -0.15901(14) 0.0424(13) Uani 1 1 d .
H19 H 0.1155 0.0062 -0.1830 0.051 Uiso 1 1 calc R
C1 C 0.3215(2) 0.8736(6) 0.17817(13) 0.0306(10) Uani 1 1 d .
C8 C 0.2923(2) 0.5820(7) 0.03045(13) 0.0368(11) Uani 1 1 d .
O6 O 0.19827(16) 1.4267(4) 0.17720(9) 0.0400(8) Uani 1 1 d .
O8 O 0.38471(16) 1.0169(5) 0.30199(10) 0.0395(8) Uani 1 1 d .
C2 C 0.3480(2) 0.8274(6) 0.13973(13) 0.0315(10) Uani 1 1 d .
C20 C 0.1915(2) 0.1801(7) -0.15762(13) 0.0322(10) Uani 1 1 d .
O7 O 0.30899(16) 0.7995(5) 0.28008(9) 0.0405(8) Uani 1 1 d .
C3 C 0.4107(2) 0.8827(7) 0.13917(14) 0.0382(12) Uani 1 1 d .
H3 H 0.4359 0.9540 0.1617 0.046 Uiso 1 1 calc R
C42 C 0.5357(2) 0.8501(7) 0.48701(14) 0.0353(11) Uani 1 1 d .
C34 C 0.3585(2) 0.8629(7) 0.30764(13) 0.0314(10) Uani 1 1 d .
N1 N 0.42608(19) 1.4047(6) 0.21191(13) 0.0404(10) Uani 1 1 d .
C41 C 0.4710(2) 0.8879(7) 0.46343(13) 0.0341(11) Uani 1 1 d .
C35 C 0.3827(2) 0.7586(7) 0.34904(13) 0.0316(10) Uani 1 1 d .
C13 C 0.2656(2) 0.3993(7) 0.03157(14) 0.0377(11) Uani 1 1 d .
C6 C 0.3327(2) 0.6797(7) 0.06925(14) 0.0359(11) Uani 1 1 d .
C16 C 0.1924(2) 0.2989(7) -0.08658(14) 0.0364(11) Uani 1 1 d .
C10 C 0.2496(2) 0.5911(7) -0.04803(14) 0.0385(12) Uani 1 1 d .
C31 C -0.0370(2) 1.3796(7) 0.02015(15) 0.0419(12) Uani 1 1 d .
C30 C 0.0308(2) 1.3681(7) 0.03094(14) 0.0390(12) Uani 1 1 d .
C7 C 0.3096(2) 0.7240(7) 0.10517(13) 0.0363(11) Uani 1 1 d .
H7 H 0.2679 0.6844 0.1063 0.044 Uiso 1 1 calc R
C23 C 0.1876(2) 1.2526(6) 0.17448(14) 0.0312(10) Uani 1 1 d .
C11 C 0.2249(2) 0.4068(7) -0.04709(14) 0.0374(11) Uani 1 1 d .
C18 C 0.1060(3) 0.0903(8) -0.12437(16) 0.0501(14) Uani 1 1 d .
H18 H 0.0675 0.0239 -0.1252 0.060 Uiso 1 1 calc R
C21 C 0.2193(2) 0.2895(7) -0.12201(13) 0.0334(11) Uani 1 1 d .
H21 H 0.2570 0.3588 -0.1217 0.040 Uiso 1 1 calc R
C40 C 0.4176(2) 0.8618(7) 0.38482(13) 0.0318(10) Uani 1 1 d .
H40 H 0.4272 0.9895 0.3818 0.038 Uiso 1 1 calc R
C27 C 0.1098(2) 1.2992(7) 0.10148(13) 0.0332(11) Uani 1 1 d .
H27 H 0.1151 1.4299 0.1055 0.040 Uiso 1 1 calc R
C5 C 0.3972(3) 0.7327(7) 0.07003(15) 0.0439(13) Uani 1 1 d .
H5 H 0.4144 0.7013 0.0468 0.053 Uiso 1 1 calc R
C29 C 0.0676(2) 1.2314(7) 0.06426(14) 0.0388(12) Uani 1 1 d .
C9 C 0.2822(2) 0.6735(7) -0.00967(14) 0.0405(12) Uani 1 1 d .
H9 H 0.2985 0.7962 -0.0104 0.049 Uiso 1 1 calc R
C24 C 0.1447(2) 1.1749(6) 0.13328(14) 0.0326(10) Uani 1 1 d .
C22 C 0.2227(2) 1.3283(7) 0.30499(13) 0.0334(11) Uani 1 1 d .
C45 C 0.3634(2) 1.4151(6) 0.20724(15) 0.0350(11) Uani 1 1 d .
H45 H 0.3371 1.4304 0.1794 0.042 Uiso 1 1 calc R
C39 C 0.4378(2) 0.7738(7) 0.42485(13) 0.0334(11) Uani 1 1 d .
C44 C 0.5626(2) 0.9633(7) 0.52294(14) 0.0366(11) Uani 1 1 d .
H44 H 0.6052 0.9378 0.5386 0.044 Uiso 1 1 calc R
C38 C 0.4242(2) 0.5800(7) 0.42766(15) 0.0448(13) Uani 1 1 d .
H38 H 0.4382 0.5182 0.4541 0.054 Uiso 1 1 calc R
C17 C 0.1347(3) 0.1995(8) -0.08848(15) 0.0468(14) Uani 1 1 d .
H17 H 0.1152 0.2062 -0.0655 0.056 Uiso 1 1 calc R
C36 C 0.3698(2) 0.5674(7) 0.35284(15) 0.0393(12) Uani 1 1 d .
H36 H 0.3471 0.4990 0.3289 0.047 Uiso 1 1 calc R
C33 C -0.0659(2) 1.5125(7) -0.01103(15) 0.0420(12) Uani 1 1 d .
H33 H -0.1114 1.5210 -0.0188 0.050 Uiso 1 1 calc R
C37 C 0.3908(2) 0.4785(7) 0.39227(16) 0.0435(13) Uani 1 1 d .
H37 H 0.3822 0.3498 0.3950 0.052 Uiso 1 1 calc R
C26 C 0.0969(3) 0.9117(8) 0.08825(18) 0.077(2) Uani 1 1 d .
H26 H 0.0929 0.7812 0.0834 0.092 Uiso 1 1 calc R
C28 C 0.0613(3) 1.0375(8) 0.05828(17) 0.0674(19) Uani 1 1 d .
H28 H 0.0325 0.9903 0.0336 0.081 Uiso 1 1 calc R
C43 C 0.5783(3) 0.7043(8) 0.47273(16) 0.0519(14) Uani 1 1 d .
H43A H 0.5603 0.5797 0.4741 0.078 Uiso 1 1 calc R
H43B H 0.6217 0.7095 0.4913 0.078 Uiso 1 1 calc R
H43C H 0.5802 0.7307 0.4436 0.078 Uiso 1 1 calc R
C12 C 0.2332(2) 0.3162(7) -0.00710(14) 0.0397(12) Uani 1 1 d .
H12 H 0.2162 0.1944 -0.0065 0.048 Uiso 1 1 calc R
C4 C 0.4355(3) 0.8306(7) 0.10459(15) 0.0442(13) Uani 1 1 d .
H4 H 0.4784 0.8620 0.1047 0.053 Uiso 1 1 calc R
C25 C 0.1386(3) 0.9815(7) 0.12568(16) 0.0549(15) Uani 1 1 d .
H25 H 0.1627 0.8970 0.1459 0.066 Uiso 1 1 calc R
C14 C 0.2745(3) 0.2838(9) 0.07238(16) 0.0634(17) Uani 1 1 d .
H14A H 0.2610 0.1549 0.0652 0.095 Uiso 1 1 calc R
H14B H 0.2483 0.3375 0.0901 0.095 Uiso 1 1 calc R
H14C H 0.3197 0.2857 0.0879 0.095 Uiso 1 1 calc R
C15 C 0.2397(3) 0.7136(8) -0.08887(16) 0.0603(16) Uani 1 1 d .
H15A H 0.2378 0.8454 -0.0814 0.090 Uiso 1 1 calc R
H15B H 0.1996 0.6779 -0.1089 0.090 Uiso 1 1 calc R
H15C H 0.2757 0.6940 -0.1018 0.090 Uiso 1 1 calc R
O9 O 0.16512(16) 1.7949(5) 0.22709(11) 0.0485(9) Uani 1 1 d .
H1O9 H 0.1312 1.8264 0.2350 0.058 Uiso 1 1 d R
H2O9 H 0.1727 1.8817 0.2103 0.058 Uiso 1 1 d R
N2 N 0.0066(3) 0.5979(10) 0.8061(2) 0.0897(19) Uani 1 1 d .
C47 C 0.4554(3) 1.4044(8) 0.17489(17) 0.0546(15) Uani 1 1 d .
H47A H 0.4740 1.2814 0.1723 0.082 Uiso 1 1 calc R
H47B H 0.4892 1.4994 0.1790 0.082 Uiso 1 1 calc R
H47C H 0.4223 1.4320 0.1490 0.082 Uiso 1 1 calc R
C46 C 0.4681(3) 1.3715(11) 0.2547(2) 0.082(2) Uani 1 1 d .
H46A H 0.4578 1.4615 0.2746 0.123 Uiso 1 1 calc R
H46B H 0.5131 1.3864 0.2539 0.123 Uiso 1 1 calc R
H46C H 0.4612 1.2446 0.2638 0.123 Uiso 1 1 calc R
C32 C -0.0804(3) 1.2614(10) 0.0413(2) 0.074(2) Uani 1 1 d .
H32A H -0.0677 1.2808 0.0719 0.112 Uiso 1 1 calc R
H32B H -0.0758 1.1292 0.0350 0.112 Uiso 1 1 calc R
H32C H -0.1252 1.2993 0.0303 0.112 Uiso 1 1 calc R
O11 O 0.0723(4) 0.7034(11) 0.7689(3) 0.190(4) Uani 1 1 d .
C48 C 0.0618(4) 0.5997(14) 0.7967(4) 0.124(4) Uani 1 1 d .
H48 H 0.0949 0.5195 0.8115 0.148 Uiso 1 1 calc R
O4 O 0.26405(16) 1.2035(5) 0.30270(9) 0.0417(8) Uani 1 1 d .
C50 C -0.0474(5) 0.7107(18) 0.7840(3) 0.170(5) Uani 1 1 d .
H50A H -0.0505 0.8222 0.8008 0.254 Uiso 1 1 calc R
H50B H -0.0871 0.6381 0.7799 0.254 Uiso 1 1 calc R
H50C H -0.0412 0.7481 0.7564 0.254 Uiso 1 1 calc R
C49 C -0.0040(6) 0.4725(18) 0.8391(3) 0.204(7) Uani 1 1 d .
H49A H -0.0466 0.4154 0.8299 0.305 Uiso 1 1 calc R
H49B H -0.0014 0.5435 0.8651 0.305 Uiso 1 1 calc R
H49C H 0.0288 0.3747 0.8445 0.305 Uiso 1 1 calc R

loop_
_atom_site_aniso_label
_atom_site_aniso_U_11
_atom_site_aniso_U_22
_atom_site_aniso_U_33
_atom_site_aniso_U_23
_atom_site_aniso_U_13
_atom_site_aniso_U_12
Mn1 0.0369(4) 0.0278(4) 0.0183(3) 0.0008(3) 0.0028(3) 0.0025(3)
Mn2 0.0352(4) 0.0253(4) 0.0204(3) 0.0026(3) 0.0052(3) -0.0004(3)
O1 0.053(2) 0.0375(19) 0.0316(17) -0.0114(16) 0.0165(16) -0.0095(16)
O5 0.0434(19) 0.0310(19) 0.0284(16) 0.0050(14) -0.0091(14) -0.0005(15)
O10 0.0408(18) 0.0310(18) 0.0293(16) 0.0028(14) 0.0099(14) 0.0006(14)
O2 0.046(2) 0.0323(18) 0.0249(16) -0.0008(14) 0.0116(14) -0.0067(15)
O3 0.064(2) 0.041(2) 0.0378(19) 0.0140(17) 0.0226(17) 0.0086(18)
C19 0.058(3) 0.044(3) 0.023(2) -0.009(2) 0.007(2) -0.010(3)
C1 0.043(3) 0.027(3) 0.023(2) 0.0012(19) 0.008(2) 0.003(2)
C8 0.046(3) 0.047(3) 0.020(2) -0.008(2) 0.011(2) -0.004(2)
O6 0.053(2) 0.0293(19) 0.0294(17) 0.0049(14) -0.0061(15) -0.0047(15)
O8 0.043(2) 0.040(2) 0.0300(17) 0.0084(15) -0.0019(15) -0.0039(16)
C2 0.046(3) 0.026(2) 0.024(2) -0.0005(19) 0.011(2) -0.002(2)
C20 0.043(3) 0.031(2) 0.023(2) -0.004(2) 0.010(2) -0.005(2)
O7 0.047(2) 0.043(2) 0.0249(16) -0.0037(15) -0.0052(15) -0.0002(16)
C3 0.049(3) 0.041(3) 0.024(2) -0.005(2) 0.008(2) -0.013(2)
C42 0.043(3) 0.039(3) 0.022(2) 0.003(2) 0.003(2) -0.003(2)
C34 0.032(2) 0.039(3) 0.020(2) -0.005(2) 0.0010(19) 0.005(2)
N1 0.033(2) 0.040(2) 0.047(2) 0.007(2) 0.0077(19) -0.0007(18)
C41 0.043(3) 0.041(3) 0.016(2) 0.005(2) 0.0032(19) -0.008(2)
C35 0.031(2) 0.036(3) 0.024(2) 0.000(2) 0.0002(19) 0.003(2)
C13 0.049(3) 0.043(3) 0.023(2) -0.002(2) 0.014(2) 0.000(2)
C6 0.051(3) 0.033(3) 0.026(2) -0.006(2) 0.014(2) -0.005(2)
C16 0.044(3) 0.041(3) 0.025(2) -0.006(2) 0.010(2) -0.002(2)
C10 0.049(3) 0.045(3) 0.024(2) -0.002(2) 0.012(2) 0.003(2)
C31 0.042(3) 0.050(3) 0.029(3) 0.008(2) 0.001(2) 0.006(2)
C30 0.046(3) 0.038(3) 0.024(2) 0.003(2) -0.008(2) 0.007(2)
C7 0.046(3) 0.037(3) 0.027(2) -0.003(2) 0.010(2) -0.006(2)
C23 0.035(3) 0.025(2) 0.030(2) 0.001(2) 0.002(2) -0.004(2)
C11 0.043(3) 0.045(3) 0.024(2) -0.008(2) 0.009(2) 0.002(2)
C18 0.054(3) 0.059(4) 0.038(3) -0.006(3) 0.013(3) -0.023(3)
C21 0.036(3) 0.040(3) 0.024(2) -0.003(2) 0.006(2) -0.004(2)
C40 0.035(3) 0.034(3) 0.025(2) 0.002(2) 0.0051(19) -0.003(2)
C27 0.041(3) 0.027(3) 0.028(2) 0.000(2) 0.001(2) 0.001(2)
C5 0.055(3) 0.049(3) 0.033(3) -0.012(2) 0.021(2) -0.007(3)
C29 0.049(3) 0.034(3) 0.025(2) 0.003(2) -0.009(2) 0.003(2)
C9 0.053(3) 0.036(3) 0.035(3) -0.004(2) 0.015(2) -0.010(2)
C24 0.037(3) 0.029(2) 0.026(2) 0.003(2) -0.003(2) 0.000(2)
C22 0.038(3) 0.040(3) 0.022(2) 0.004(2) 0.007(2) -0.002(2)
C45 0.044(3) 0.026(3) 0.031(2) 0.001(2) 0.003(2) 0.000(2)
C39 0.034(3) 0.042(3) 0.022(2) 0.000(2) 0.0047(19) -0.002(2)
C44 0.038(3) 0.044(3) 0.023(2) 0.001(2) 0.001(2) -0.001(2)
C38 0.052(3) 0.043(3) 0.034(3) 0.012(2) 0.001(2) -0.007(2)
C17 0.054(3) 0.066(4) 0.024(2) -0.007(2) 0.017(2) -0.013(3)
C36 0.045(3) 0.034(3) 0.033(3) -0.005(2) -0.001(2) -0.001(2)
C33 0.034(3) 0.047(3) 0.039(3) 0.003(2) -0.002(2) 0.005(2)
C37 0.048(3) 0.030(3) 0.045(3) 0.005(2) -0.002(2) -0.008(2)
C26 0.122(6) 0.032(3) 0.046(3) -0.006(3) -0.036(4) 0.009(3)
C28 0.099(5) 0.037(3) 0.040(3) -0.003(3) -0.032(3) 0.005(3)
C43 0.051(3) 0.064(4) 0.040(3) -0.001(3) 0.011(3) 0.007(3)
C12 0.050(3) 0.041(3) 0.028(2) -0.004(2) 0.009(2) -0.007(2)
C4 0.048(3) 0.052(3) 0.037(3) -0.007(2) 0.018(2) -0.013(3)
C25 0.078(4) 0.030(3) 0.039(3) 0.006(2) -0.018(3) 0.005(3)
C14 0.082(4) 0.069(4) 0.039(3) 0.000(3) 0.015(3) -0.013(4)
C15 0.091(5) 0.054(4) 0.034(3) -0.001(3) 0.013(3) -0.003(3)
O9 0.044(2) 0.040(2) 0.065(2) 0.0167(19) 0.0205(18) 0.0088(16)
N2 0.071(4) 0.111(6) 0.085(4) -0.001(4) 0.016(4) 0.027(4)
C47 0.053(3) 0.052(4) 0.065(4) 0.002(3) 0.027(3) -0.005(3)
C46 0.051(4) 0.118(7) 0.066(4) 0.023(4) -0.007(3) 0.003(4)
C32 0.069(4) 0.078(5) 0.078(4) 0.037(4) 0.020(4) 0.000(4)
O11 0.187(7) 0.125(6) 0.334(11) -0.087(7) 0.209(8) -0.071(5)
C48 0.080(6) 0.110(8) 0.202(12) -0.075(8) 0.074(7) -0.030(5)
O4 0.054(2) 0.045(2) 0.0287(17) 0.0045(16) 0.0152(16) 0.0123(17)
C50 0.109(8) 0.240(14) 0.178(10) 0.095(10) 0.072(8) 0.041(9)
C49 0.252(16) 0.228(15) 0.175(11) 0.102(11) 0.138(12) 0.103(13)

loop_
_atom_type_symbol
_atom_type_description
_atom_type_scat_dispersion_real
_atom_type_scat_dispersion_imag
_atom_type_scat_source
C C 0.0033 0.0016 'International Tables Vol C Tables 4.2.6.8 and 6.1.1.4'
H H 0.0000 0.0000 'International Tables Vol C Tables 4.2.6.8 and 6.1.1.4'
N N 0.0061 0.0033 'International Tables Vol C Tables 4.2.6.8 and 6.1.1.4'
O O 0.0106 0.0060 'International Tables Vol C Tables 4.2.6.8 and 6.1.1.4'
Mn Mn 0.3368 0.7283 'International Tables Vol C Tables 4.2.6.8 and 6.1.1.4'

loop_
_geom_angle_atom_site_label_1
_geom_angle_atom_site_label_2
_geom_angle_atom_site_label_3
_geom_angle
_geom_angle_site_symmetry_1
_geom_angle_site_symmetry_3
O4 Mn1 O5 94.13(13) . .
O4 Mn1 O1 175.82(13) . .
O5 Mn1 O1 90.05(13) . .
O4 Mn1 O8 83.40(12) . .
O5 Mn1 O8 165.05(12) . .
O1 Mn1 O8 92.58(13) . .
O4 Mn1 O10 93.45(12) . .
O5 Mn1 O10 94.87(11) . .
O1 Mn1 O10 86.11(12) . .
O8 Mn1 O10 99.99(12) . .
O4 Mn1 O7 88.49(12) . .
O5 Mn1 O7 108.12(11) . .
O1 Mn1 O7 90.28(12) . .
O8 Mn1 O7 57.17(11) . .
O10 Mn1 O7 156.73(11) . .
O3 Mn2 O9 85.31(13) . .
O3 Mn2 O2 175.10(13) . .
O9 Mn2 O2 89.84(12) . .
O3 Mn2 O6 97.80(13) . .
O9 Mn2 O6 95.92(13) . .
O2 Mn2 O6 83.41(11) . .
O3 Mn2 O7 94.77(13) . 1_565
O9 Mn2 O7 89.75(13) . 1_565
O2 Mn2 O7 84.46(11) . 1_565
O6 Mn2 O7 166.59(12) . 1_565
O3 Mn2 O10 97.40(12) . .
O9 Mn2 O10 176.85(12) . .
O2 Mn2 O10 87.41(11) . .
O6 Mn2 O10 85.30(12) . .
O7 Mn2 O10 88.44(11) 1_565 .
C1 O1 Mn1 119.5(3) . .
C23 O5 Mn1 132.3(3) . .
C45 O10 Mn1 114.8(3) . .
C45 O10 Mn2 116.5(3) . .
Mn1 O10 Mn2 104.95(12) . .
C1 O2 Mn2 146.6(3) 1_565 .
C22 O3 Mn2 137.2(3) . .
C20 C19 C18 119.5(4) . .
O1 C1 O2 125.6(4) . 1_545
O1 C1 C2 117.7(4) . .
O2 C1 C2 116.7(4) 1_545 .
C9 C8 C13 118.1(4) . .
C9 C8 C6 118.5(4) . .
C13 C8 C6 123.4(4) . .
C23 O6 Mn2 130.5(3) . .
C34 O8 Mn1 93.8(3) . .
C3 C2 C7 120.2(4) . .
C3 C2 C1 120.0(4) . .
C7 C2 C1 119.8(4) . .
C21 C20 C19 119.9(4) . .
C21 C20 C22 120.0(4) . 4_575
C19 C20 C22 120.2(4) . 4_575
C34 O7 Mn2 160.2(3) . 1_545
C34 O7 Mn1 85.4(3) . .
Mn2 O7 Mn1 109.13(12) 1_545 .
C2 C3 C4 119.2(4) . .
C44 C42 C41 118.3(4) . .
C44 C42 C43 119.1(4) . .
C41 C42 C43 122.4(4) . .
O8 C34 O7 121.4(4) . .
O8 C34 C35 119.3(4) . .
O7 C34 C35 119.2(4) . .
C45 N1 C46 118.9(4) . .
C45 N1 C47 122.0(4) . .
C46 N1 C47 118.7(4) . .
C44 C41 C42 118.3(4) 3_676 .
C44 C41 C39 119.5(4) 3_676 .
C42 C41 C39 122.3(4) . .
C36 C35 C40 120.4(4) . .
C36 C35 C34 121.7(4) . .
C40 C35 C34 117.9(4) . .
C12 C13 C8 118.3(4) . .
C12 C13 C14 118.3(4) . .
C8 C13 C14 123.3(4) . .
C7 C6 C5 117.6(4) . .
C7 C6 C8 123.1(4) . .
C5 C6 C8 119.3(4) . .
C17 C16 C21 118.0(4) . .
C17 C16 C11 120.5(4) . .
C21 C16 C11 121.4(4) . .
C9 C10 C11 118.5(4) . .
C9 C10 C15 117.1(4) . .
C11 C10 C15 124.4(4) . .
C30 C31 C33 117.3(5) . .
C30 C31 C32 123.8(5) . .
C33 C31 C32 118.8(5) . .
C33 C30 C31 119.3(4) 3_585 .
C33 C30 C29 118.5(4) 3_585 .
C31 C30 C29 122.2(5) . .
C6 C7 C2 121.0(4) . .
O6 C23 O5 124.0(4) . .
O6 C23 C24 118.5(4) . .
O5 C23 C24 117.4(4) . .
C10 C11 C12 118.5(4) . .
C10 C11 C16 123.3(4) . .
C12 C11 C16 118.1(4) . .
C19 C18 C17 120.2(5) . .
C20 C21 C16 121.6(4) . .
C39 C40 C35 120.1(4) . .
C29 C27 C24 121.3(4) . .
C4 C5 C6 121.2(4) . .
C28 C29 C27 118.7(4) . .
C28 C29 C30 121.3(4) . .
C27 C29 C30 120.0(4) . .
C10 C9 C8 123.4(5) . .
C25 C24 C27 118.4(4) . .
C25 C24 C23 121.4(4) . .
C27 C24 C23 120.2(4) . .
O4 C22 O3 124.7(4) . .
O4 C22 C20 117.9(4) . 4_576
O3 C22 C20 117.3(4) . 4_576
O10 C45 N1 124.5(4) . .
C40 C39 C38 118.1(4) . .
C40 C39 C41 119.8(4) . .
C38 C39 C41 122.1(4) . .
C41 C44 C42 123.5(4) 3_676 .
C37 C38 C39 121.5(4) . .
C18 C17 C16 120.8(4) . .
C37 C36 C35 119.7(4) . .
C30 C33 C31 123.4(5) 3_585 .
C38 C37 C36 120.1(5) . .
C28 C26 C25 119.5(5) . .
C29 C28 C26 121.3(5) . .
C13 C12 C11 123.1(5) . .
C5 C4 C3 120.7(5) . .
C24 C25 C26 120.7(5) . .
C48 N2 C50 122.9(9) . .
C48 N2 C49 119.9(9) . .
C50 N2 C49 117.1(8) . .
O11 C48 N2 121.6(11) . .
C22 O4 Mn1 131.2(3) . .

loop_
_geom_bond_atom_site_label_1
_geom_bond_atom_site_label_2
_geom_bond_distance
_geom_bond_site_symmetry_2
Mn1 O4 2.107(3) .
Mn1 O5 2.109(3) .
Mn1 O1 2.146(3) .
Mn1 O8 2.200(3) .
Mn1 O10 2.267(3) .
Mn1 O7 2.374(3) .
Mn2 O3 2.091(3) .
Mn2 O9 2.131(3) .
Mn2 O2 2.138(3) .
Mn2 O6 2.186(3) .
Mn2 O7 2.241(3) 1_565
Mn2 O10 2.328(3) .
O1 C1 1.257(5) .
O5 C23 1.278(5) .
O10 C45 1.261(5) .
O2 C1 1.261(5) 1_565
O3 C22 1.259(5) .
C19 C20 1.382(6) .
C19 C18 1.388(6) .
C1 O2 1.261(5) 1_545
C1 C2 1.507(6) .
C8 C9 1.404(6) .
C8 C13 1.405(7) .
C8 C6 1.488(6) .
O6 C23 1.242(5) .
O8 C34 1.248(5) .
C2 C3 1.381(6) .
C2 C7 1.401(6) .
C20 C21 1.379(6) .
C20 C22 1.502(6) 4_575
O7 C34 1.268(5) .
O7 Mn2 2.241(3) 1_545
C3 C4 1.384(6) .
C42 C44 1.397(6) .
C42 C41 1.412(6) .
C42 C43 1.505(7) .
C34 C35 1.489(6) .
N1 C45 1.295(6) .
N1 C46 1.453(6) .
N1 C47 1.466(6) .
C41 C44 1.392(7) 3_676
C41 C39 1.492(6) .
C35 C36 1.382(6) .
C35 C40 1.399(6) .
C13 C12 1.385(6) .
C13 C14 1.509(6) .
C6 C7 1.391(6) .
C6 C5 1.403(6) .
C16 C17 1.389(7) .
C16 C21 1.390(6) .
C16 C11 1.487(6) .
C10 C9 1.377(6) .
C10 C11 1.397(7) .
C10 C15 1.535(6) .
C31 C30 1.386(7) .
C31 C33 1.392(6) .
C31 C32 1.513(7) .
C30 C33 1.375(7) 3_585
C30 C29 1.500(6) .
C23 C24 1.504(6) .
C11 C12 1.400(6) .
C18 C17 1.389(7) .
C40 C39 1.390(6) .
C27 C29 1.382(6) .
C27 C24 1.402(6) .
C5 C4 1.380(6) .
C29 C28 1.377(7) .
C24 C25 1.381(7) .
C22 O4 1.251(5) .
C22 C20 1.502(6) 4_576
C39 C38 1.398(6) .
C44 C41 1.392(7) 3_676
C38 C37 1.375(6) .
C36 C37 1.378(6) .
C33 C30 1.375(7) 3_585
C26 C28 1.380(7) .
C26 C25 1.388(7) .
N2 C48 1.273(10) .
N2 C50 1.423(10) .
N2 C49 1.435(11) .
O11 C48 1.211(13) .
